data_7249440
loop_
_publ_author_name
'Yabune, Natsuki'
'Nakajima, Hiroshi'
'Nishioka, Takanori'

_publ_section_title
;
 Restriction of reaction sites on metal-sulfide cores induced by steric
 repulsion of bis-N-heterocyclic carbene ligands in trinuclear complexes
 bearing triply bridging sulfide ligands.
;
_journal_issue 40
_journal_name_full 'RSC advances'
_journal_page_first 29355
_journal_page_last 29367
_journal_paper_doi 10.1039/d4ra01671h
_journal_volume 14
_journal_year 2024
_chemical_formula_moiety '(C29 H40 N12 Pt3 S2) 2(F6 P) 1.50[C H4 O]'
_chemical_formula_sum 'C30.5 H46 F12 N12 O1.5 P2 Pt3 S2'
_chemical_formula_weight 1544.12
_space_group_crystal_system triclinic
_space_group_IT_number 2
_space_group_name_Hall '-P 1'
_space_group_name_H-M_alt 'P -1'
_atom_sites_solution_hydrogens geom
_audit_creation_method SHELXL-2019/3
_audit_update_record
;
2024-06-26 deposited with the CCDC.	2024-08-30 downloaded from the CCDC.
;
_cell_angle_alpha 77.649(18)
_cell_angle_beta 66.585(13)
_cell_angle_gamma 77.483(17)
_cell_formula_units_Z 2
_cell_length_a 12.4809(2)
_cell_length_b 14.6151(5)
_cell_length_c 15.70520(10)
_cell_measurement_reflns_used 7109
_cell_measurement_temperature 193(2)
_cell_measurement_theta_max 27.42
_cell_measurement_theta_min 3.00
_cell_volume 2540.1(3)
_computing_cell_refinement CrystalClear
_computing_data_collection 'CrystalClear (Rigaku Inc., 2008)'
_computing_data_reduction CrystalClear
_computing_molecular_graphics 'CrystalStructure 4.3 (Rigaku, 2019)'
_computing_publication_material 'CrystalStructure 4.3'
_computing_structure_refinement 'SHELXL-2019/2 (Sheldrick, 2019)'
_computing_structure_solution 'SHELXS (Sheldrick, 2008)'
_diffrn_ambient_temperature 193(2)
_diffrn_detector_area_resol_mean 14.222
_diffrn_measured_fraction_theta_full 0.996
_diffrn_measured_fraction_theta_max 0.984
_diffrn_measurement_device_type 'Rigaku Saturn724'
_diffrn_measurement_method \w
_diffrn_radiation_type MoK\a
_diffrn_radiation_wavelength 0.71075
_diffrn_reflns_av_R_equivalents 0.0347
_diffrn_reflns_av_unetI/netI 0.0420
_diffrn_reflns_Laue_measured_fraction_full 0.996
_diffrn_reflns_Laue_measured_fraction_max 0.984
_diffrn_reflns_limit_h_max 16
_diffrn_reflns_limit_h_min -16
_diffrn_reflns_limit_k_max 18
_diffrn_reflns_limit_k_min -18
_diffrn_reflns_limit_l_max 20
_diffrn_reflns_limit_l_min -20
_diffrn_reflns_number 32367
_diffrn_reflns_point_group_measured_fraction_full 0.996
_diffrn_reflns_point_group_measured_fraction_max 0.984
_diffrn_reflns_theta_full 25.242
_diffrn_reflns_theta_max 27.407
_diffrn_reflns_theta_min 3.001
_exptl_absorpt_coefficient_mu 8.469
_exptl_absorpt_correction_T_max 0.708
_exptl_absorpt_correction_T_min 0.536
_exptl_absorpt_correction_type multi-scan
_exptl_absorpt_process_details 'REQAB (Rigaku, 1998)'
_exptl_crystal_colour colorless
_exptl_crystal_density_diffrn 2.019
_exptl_crystal_description prism
_exptl_crystal_F_000 1458
_exptl_crystal_size_max 0.139
_exptl_crystal_size_mid 0.124
_exptl_crystal_size_min 0.041
_refine_diff_density_max 3.058
_refine_diff_density_min -3.280
_refine_diff_density_rms 0.156
_refine_ls_extinction_method none
_refine_ls_goodness_of_fit_ref 1.062
_refine_ls_hydrogen_treatment constr
_refine_ls_matrix_type full
_refine_ls_number_parameters 547
_refine_ls_number_reflns 11397
_refine_ls_number_restraints 0
_refine_ls_restrained_S_all 1.062
_refine_ls_R_factor_all 0.0437
_refine_ls_R_factor_gt 0.0384
_refine_ls_shift/su_max 0.001
_refine_ls_shift/su_mean 0.000
_refine_ls_structure_factor_coef Fsqd
_refine_ls_weighting_details 'w=1/[\s^2^(Fo^2^)+(0.0388P)^2^+7.5237P] where P=(Fo^2^+2Fc^2^)/3'
_refine_ls_weighting_scheme calc
_refine_ls_wR_factor_gt 0.0889
_refine_ls_wR_factor_ref 0.0938
_reflns_Friedel_coverage 0.000
_reflns_number_gt 10118
_reflns_number_total 11397
_reflns_threshold_expression 'I > 2\s(I)'
_cod_data_source_file d4ra01671h2.cif
_cod_data_source_block 4-Pt-C1C1C3-PF6-SQ
_cod_original_cell_volume 2540.2(3)
_cod_original_formula_sum 'C30.50 H46 F12 N12 O1.50 P2 Pt3 S2'
_cod_database_code 7249440
_shelx_shelxl_version_number 2019/3
_shelx_space_group_comment
;
The symmetry employed for this shelxl refinement is uniquely defined
by the following loop, which should always be used as a source of
symmetry information in preference to the above space-group names.
They are only intended as comments.
;
_shelx_estimated_absorpt_t_min 0.386
_shelx_estimated_absorpt_t_max 0.723

loop_
_space_group_symop_operation_xyz
'x, y, z'
'-x, -y, -z'

loop_
_atom_site_label
_atom_site_type_symbol
_atom_site_fract_x
_atom_site_fract_y
_atom_site_fract_z
_atom_site_U_iso_or_equiv
_atom_site_adp_type
_atom_site_occupancy
_atom_site_site_symmetry_order
_atom_site_calc_flag
_atom_site_refinement_flags_posn
_atom_site_refinement_flags_adp
_atom_site_refinement_flags_occupancy
_atom_site_disorder_assembly
_atom_site_disorder_group
Pt1 Pt 0.35236(2) 0.73583(2) 0.43384(2) 0.03326(7) Uani 1 1 d . . . . .
Pt2 Pt 0.43980(2) 0.80704(2) 0.21802(2) 0.03186(7) Uani 1 1 d . . . . .
Pt3 Pt 0.33085(2) 0.95632(2) 0.36693(2) 0.03017(7) Uani 1 1 d . . . . .
S1 S 0.49608(12) 0.83514(12) 0.33682(11) 0.0338(3) Uani 1 1 d . . . . .
S2 S 0.25326(12) 0.83617(12) 0.33927(11) 0.0341(3) Uani 1 1 d . . . . .
P1 P 0.11733(16) 0.85508(16) 0.83550(14) 0.0483(5) Uani 1 1 d . . . . .
P2 P 0.2917(3) 0.4475(3) 0.1961(2) 0.1025(11) Uani 1 1 d . . . . .
F1 F 0.2301(4) 0.7770(4) 0.8344(4) 0.0664(13) Uani 1 1 d . . . . .
F2 F 0.0053(5) 0.9298(4) 0.8373(5) 0.098(2) Uani 1 1 d . . . . .
F3 F 0.1821(5) 0.9335(4) 0.8421(5) 0.0887(18) Uani 1 1 d . . . . .
F4 F 0.0534(4) 0.7740(4) 0.8294(4) 0.0713(14) Uani 1 1 d . . . . .
F5 F 0.1714(5) 0.8741(4) 0.7240(3) 0.0819(16) Uani 1 1 d . . . . .
F6 F 0.0645(5) 0.8321(5) 0.9463(4) 0.093(2) Uani 1 1 d . . . . .
F7 F 0.375(2) 0.4921(19) 0.0923(13) 0.147(4) Uani 0.5 1 d . . P . .
F7B F 0.303(2) 0.4851(19) 0.0910(13) 0.147(4) Uani 0.5 1 d . . P . .
F8 F 0.260(3) 0.3725(12) 0.3077(11) 0.147(4) Uani 0.5 1 d . . P . .
F8B F 0.233(3) 0.4288(12) 0.3047(11) 0.147(4) Uani 0.5 1 d . . P . .
F9 F 0.3589(15) 0.3426(17) 0.1592(16) 0.143(3) Uani 0.5 1 d . . P . .
F9B F 0.4264(16) 0.3914(16) 0.1883(12) 0.153(4) Uani 0.5 1 d . . P . .
F10 F 0.2380(15) 0.5689(15) 0.1943(13) 0.143(3) Uani 0.5 1 d . . P . .
F10B F 0.1667(16) 0.4971(17) 0.2377(14) 0.153(4) Uani 0.5 1 d . . P . .
F11 F 0.3760(15) 0.4769(16) 0.2234(16) 0.143(3) Uani 0.5 1 d . . P . .
F11B F 0.3316(18) 0.5206(17) 0.2341(15) 0.153(4) Uani 0.5 1 d . . P . .
F12 F 0.1834(14) 0.4091(14) 0.1900(13) 0.143(3) Uani 0.5 1 d . . P . .
F12B F 0.2977(17) 0.3611(18) 0.1699(15) 0.153(4) Uani 0.5 1 d . . P . .
N1 N 0.3913(6) 0.6342(4) 0.6050(5) 0.0510(16) Uani 1 1 d . . . . .
N2 N 0.5563(5) 0.6124(4) 0.4881(5) 0.0551(17) Uani 1 1 d . . . . .
N3 N 0.1970(5) 0.6395(4) 0.6116(4) 0.0442(14) Uani 1 1 d . . . . .
N4 N 0.1433(5) 0.6221(4) 0.5027(5) 0.0468(15) Uani 1 1 d . . . . .
N5 N 0.6299(5) 0.7074(4) 0.0694(4) 0.0394(13) Uani 1 1 d . . . . .
N6 N 0.7028(5) 0.8162(4) 0.0912(4) 0.0423(13) Uani 1 1 d . . . . .
N7 N 0.4384(5) 0.7096(4) 0.0713(4) 0.0387(13) Uani 1 1 d . . . . .
N8 N 0.2925(5) 0.8220(5) 0.0950(4) 0.0496(15) Uani 1 1 d . . . . .
N9 N 0.3887(5) 1.0803(4) 0.4701(4) 0.0460(14) Uani 1 1 d . . . . .
N10 N 0.4712(5) 1.1173(4) 0.3217(4) 0.0426(13) Uani 1 1 d . . . . .
N11 N 0.1049(5) 1.0750(4) 0.4729(4) 0.0445(14) Uani 1 1 d . . . . .
N12 N 0.1518(5) 1.1149(4) 0.3238(4) 0.0418(13) Uani 1 1 d . . . . .
C1 C 0.4426(6) 0.6570(5) 0.5107(6) 0.0441(17) Uani 1 1 d . . . . .
C2 C 0.4708(10) 0.5754(6) 0.6429(8) 0.073(3) Uani 1 1 d . . . . .
H2 H 0.455905 0.549934 0.706847 0.087 Uiso 1 1 calc R U . . .
C3 C 0.5731(10) 0.5628(6) 0.5692(9) 0.080(3) Uani 1 1 d . . . . .
H3 H 0.644717 0.526214 0.572042 0.096 Uiso 1 1 calc R U . . .
C4 C 0.6461(7) 0.6157(6) 0.3935(7) 0.071(3) Uani 1 1 d . . . . .
H4A H 0.702368 0.556952 0.388852 0.085 Uiso 1 1 calc R U . . .
H4B H 0.687844 0.669718 0.380041 0.085 Uiso 1 1 calc R U . . .
H4C H 0.608145 0.622545 0.348013 0.085 Uiso 1 1 calc R U . . .
C5 C 0.2665(7) 0.6650(5) 0.6557(5) 0.0480(17) Uani 1 1 d . . . . .
H5A H 0.243248 0.634285 0.721825 0.058 Uiso 1 1 calc R U . . .
H5B H 0.252079 0.734397 0.655039 0.058 Uiso 1 1 calc R U . . .
C6 C 0.2217(6) 0.6625(5) 0.5170(5) 0.0396(15) Uani 1 1 d . . . . .
C7 C 0.1034(7) 0.5875(5) 0.6535(7) 0.057(2) Uani 1 1 d . . . . .
H7 H 0.069504 0.563661 0.718153 0.068 Uiso 1 1 calc R U . . .
C8 C 0.0709(7) 0.5778(6) 0.5864(7) 0.062(2) Uani 1 1 d . . . . .
H8 H 0.008374 0.545727 0.594123 0.074 Uiso 1 1 calc R U . . .
C9 C 0.1382(8) 0.6219(7) 0.4124(7) 0.070(3) Uani 1 1 d . . . . .
H9A H 0.205265 0.649199 0.362810 0.084 Uiso 1 1 calc R U . . .
H9B H 0.064335 0.659627 0.409374 0.084 Uiso 1 1 calc R U . . .
H9C H 0.141586 0.556689 0.403932 0.084 Uiso 1 1 calc R U . . .
C10 C 0.6028(5) 0.7764(5) 0.1239(4) 0.0345(14) Uani 1 1 d . . . . .
C11 C 0.7439(6) 0.7042(6) 0.0037(5) 0.0494(18) Uani 1 1 d . . . . .
H11 H 0.781810 0.662651 -0.042134 0.059 Uiso 1 1 calc R U . . .
C12 C 0.7902(6) 0.7721(6) 0.0183(5) 0.055(2) Uani 1 1 d . . . . .
H12 H 0.867930 0.787070 -0.015100 0.066 Uiso 1 1 calc R U . . .
C13 C 0.7191(6) 0.8965(6) 0.1248(6) 0.056(2) Uani 1 1 d . . . . .
H13A H 0.735532 0.874001 0.182463 0.067 Uiso 1 1 calc R U . . .
H13B H 0.647116 0.943018 0.137669 0.067 Uiso 1 1 calc R U . . .
H13C H 0.785489 0.925998 0.076866 0.067 Uiso 1 1 calc R U . . .
C14 C 0.5431(5) 0.6490(5) 0.0798(5) 0.0382(15) Uani 1 1 d . . . . .
H14A H 0.576714 0.606942 0.030846 0.046 Uiso 1 1 calc R U . . .
H14B H 0.522392 0.608999 0.141850 0.046 Uiso 1 1 calc R U . . .
C15 C 0.3815(5) 0.7787(5) 0.1255(4) 0.0350(14) Uani 1 1 d . . . . .
C16 C 0.3863(7) 0.7078(7) 0.0086(5) 0.057(2) Uani 1 1 d . . . . .
H16 H 0.410008 0.664947 -0.035574 0.068 Uiso 1 1 calc R U . . .
C17 C 0.2955(7) 0.7789(6) 0.0231(6) 0.056(2) Uani 1 1 d . . . . .
H17 H 0.242907 0.796481 -0.009800 0.068 Uiso 1 1 calc R U . . .
C18 C 0.2080(8) 0.9048(7) 0.1278(7) 0.076(3) Uani 1 1 d . . . . .
H18A H 0.241337 0.940339 0.155223 0.092 Uiso 1 1 calc R U . . .
H18B H 0.134897 0.884364 0.175321 0.092 Uiso 1 1 calc R U . . .
H18C H 0.191042 0.945240 0.074914 0.092 Uiso 1 1 calc R U . . .
C19 C 0.4055(5) 1.0551(5) 0.3871(5) 0.0357(14) Uani 1 1 d . . . . .
C20 C 0.4423(8) 1.1569(6) 0.4563(6) 0.061(2) Uani 1 1 d . . . . .
H20 H 0.441609 1.188362 0.503643 0.073 Uiso 1 1 calc R U . . .
C21 C 0.4968(8) 1.1799(6) 0.3626(7) 0.061(2) Uani 1 1 d . . . . .
H21 H 0.543269 1.229302 0.331366 0.073 Uiso 1 1 calc R U . . .
C22 C 0.5107(7) 1.1201(6) 0.2200(5) 0.0530(19) Uani 1 1 d . . . . .
H22A H 0.492100 1.064143 0.206780 0.064 Uiso 1 1 calc R U . . .
H22B H 0.596138 1.120705 0.191591 0.064 Uiso 1 1 calc R U . . .
H22C H 0.470256 1.177423 0.193813 0.064 Uiso 1 1 calc R U . . .
C23 C 0.3198(8) 1.0334(6) 0.5643(5) 0.057(2) Uani 1 1 d . . . . .
H23A H 0.352343 1.041363 0.609885 0.069 Uiso 1 1 calc R U . . .
H23B H 0.329944 0.964680 0.562243 0.069 Uiso 1 1 calc R U . . .
C24 C 0.1858(8) 1.0723(6) 0.5995(6) 0.060(2) Uani 1 1 d . . . . .
H24A H 0.176643 1.141592 0.579361 0.072 Uiso 1 1 calc R U . . .
H24B H 0.154643 1.061739 0.668851 0.072 Uiso 1 1 calc R U . . .
C25 C 0.1074(8) 1.0294(6) 0.5660(5) 0.060(2) Uani 1 1 d . . . . .
H25A H 0.137111 0.961101 0.563680 0.072 Uiso 1 1 calc R U . . .
H25B H 0.025733 1.035271 0.612779 0.072 Uiso 1 1 calc R U . . .
C26 C 0.1855(5) 1.0530(5) 0.3890(4) 0.0343(13) Uani 1 1 d . . . . .
C27 C 0.0212(7) 1.1502(6) 0.4600(6) 0.059(2) Uani 1 1 d . . . . .
H27 H -0.044254 1.178423 0.507931 0.071 Uiso 1 1 calc R U . . .
C28 C 0.0498(7) 1.1757(6) 0.3673(6) 0.063(2) Uani 1 1 d . . . . .
H28 H 0.008618 1.225495 0.337099 0.076 Uiso 1 1 calc R U . . .
C29 C 0.2116(7) 1.1217(6) 0.2236(5) 0.0502(18) Uani 1 1 d . . . . .
H29A H 0.274842 1.067931 0.208491 0.060 Uiso 1 1 calc R U . . .
H29B H 0.245336 1.180932 0.199519 0.060 Uiso 1 1 calc R U . . .
H29C H 0.155196 1.121004 0.194727 0.060 Uiso 1 1 calc R U . . .

loop_
_atom_site_aniso_label
_atom_site_aniso_U_11
_atom_site_aniso_U_22
_atom_site_aniso_U_33
_atom_site_aniso_U_23
_atom_site_aniso_U_13
_atom_site_aniso_U_12
Pt1 0.02653(11) 0.03316(14) 0.04456(15) -0.01800(11) -0.01555(10) 0.00365(9)
Pt2 0.02474(11) 0.03859(15) 0.03566(14) -0.01667(11) -0.01220(10) 0.00178(9)
Pt3 0.02625(11) 0.03368(14) 0.03230(13) -0.01327(10) -0.01139(9) 0.00177(9)
S1 0.0244(7) 0.0416(9) 0.0409(9) -0.0194(7) -0.0145(6) 0.0026(6)
S2 0.0240(7) 0.0417(9) 0.0401(8) -0.0192(7) -0.0116(6) 0.0011(6)
P1 0.0353(9) 0.0622(13) 0.0511(11) -0.0171(10) -0.0170(8) -0.0036(8)
P2 0.094(2) 0.139(3) 0.081(2) -0.059(2) -0.0136(17) -0.023(2)
F1 0.043(2) 0.073(3) 0.087(4) -0.017(3) -0.032(2) 0.002(2)
F2 0.071(3) 0.089(4) 0.154(6) -0.058(4) -0.066(4) 0.037(3)
F3 0.068(3) 0.077(4) 0.136(5) -0.049(4) -0.032(3) -0.017(3)
F4 0.059(3) 0.082(4) 0.087(4) -0.017(3) -0.035(3) -0.019(3)
F5 0.111(4) 0.067(4) 0.051(3) -0.001(3) -0.020(3) -0.007(3)
F6 0.070(3) 0.160(6) 0.049(3) -0.020(3) -0.012(3) -0.031(4)
F7 0.250(14) 0.088(6) 0.074(4) -0.008(4) -0.027(6) -0.034(12)
F7B 0.250(14) 0.088(6) 0.074(4) -0.008(4) -0.027(6) -0.034(12)
F8 0.250(14) 0.088(6) 0.074(4) -0.008(4) -0.027(6) -0.034(12)
F8B 0.250(14) 0.088(6) 0.074(4) -0.008(4) -0.027(6) -0.034(12)
F9 0.094(6) 0.171(9) 0.162(8) -0.051(7) -0.043(6) 0.002(6)
F9B 0.126(8) 0.199(11) 0.133(7) -0.084(7) -0.035(6) 0.014(7)
F10 0.094(6) 0.171(9) 0.162(8) -0.051(7) -0.043(6) 0.002(6)
F10B 0.126(8) 0.199(11) 0.133(7) -0.084(7) -0.035(6) 0.014(7)
F11 0.094(6) 0.171(9) 0.162(8) -0.051(7) -0.043(6) 0.002(6)
F11B 0.126(8) 0.199(11) 0.133(7) -0.084(7) -0.035(6) 0.014(7)
F12 0.094(6) 0.171(9) 0.162(8) -0.051(7) -0.043(6) 0.002(6)
F12B 0.126(8) 0.199(11) 0.133(7) -0.084(7) -0.035(6) 0.014(7)
N1 0.058(4) 0.028(3) 0.085(5) -0.004(3) -0.048(4) -0.002(3)
N2 0.048(4) 0.035(3) 0.096(5) -0.014(3) -0.045(4) 0.006(3)
N3 0.039(3) 0.034(3) 0.057(4) -0.010(3) -0.017(3) 0.002(2)
N4 0.034(3) 0.039(3) 0.070(4) -0.018(3) -0.018(3) -0.004(2)
N5 0.035(3) 0.045(3) 0.035(3) -0.014(3) -0.009(2) 0.002(2)
N6 0.032(3) 0.051(4) 0.042(3) -0.012(3) -0.011(2) -0.002(2)
N7 0.040(3) 0.047(3) 0.033(3) -0.018(3) -0.012(2) -0.004(2)
N8 0.048(3) 0.059(4) 0.053(4) -0.018(3) -0.031(3) 0.004(3)
N9 0.061(4) 0.046(4) 0.040(3) -0.011(3) -0.024(3) -0.009(3)
N10 0.046(3) 0.044(3) 0.041(3) -0.004(3) -0.015(3) -0.017(3)
N11 0.036(3) 0.043(3) 0.038(3) -0.010(3) -0.002(2) 0.009(2)
N12 0.037(3) 0.041(3) 0.044(3) -0.006(3) -0.017(3) 0.007(2)
C1 0.040(4) 0.031(4) 0.069(5) -0.012(3) -0.026(4) -0.004(3)
C2 0.097(7) 0.038(5) 0.110(8) 0.007(5) -0.080(7) -0.001(5)
C3 0.081(7) 0.043(5) 0.143(10) -0.002(6) -0.078(8) -0.004(5)
C4 0.035(4) 0.059(6) 0.113(8) -0.037(5) -0.014(5) 0.005(4)
C5 0.066(5) 0.033(4) 0.050(4) -0.004(3) -0.029(4) -0.004(3)
C6 0.035(3) 0.034(4) 0.053(4) -0.019(3) -0.020(3) 0.007(3)
C7 0.044(4) 0.037(4) 0.075(6) -0.001(4) -0.016(4) 0.001(3)
C8 0.041(4) 0.047(5) 0.099(7) -0.015(5) -0.025(5) -0.005(3)
C9 0.057(5) 0.070(6) 0.109(8) -0.040(6) -0.046(5) -0.004(4)
C10 0.027(3) 0.037(4) 0.037(3) -0.006(3) -0.009(3) -0.004(2)
C11 0.039(4) 0.060(5) 0.040(4) -0.015(4) -0.005(3) 0.000(3)
C12 0.035(4) 0.071(6) 0.050(4) -0.016(4) -0.003(3) -0.003(4)
C13 0.040(4) 0.059(5) 0.070(5) -0.015(4) -0.016(4) -0.014(3)
C14 0.039(3) 0.039(4) 0.038(4) -0.018(3) -0.013(3) 0.001(3)
C15 0.026(3) 0.045(4) 0.036(3) -0.010(3) -0.012(3) -0.003(3)
C16 0.058(5) 0.080(6) 0.045(4) -0.026(4) -0.019(4) -0.017(4)
C17 0.052(4) 0.077(6) 0.055(5) -0.016(4) -0.033(4) -0.007(4)
C18 0.071(6) 0.077(7) 0.101(8) -0.030(6) -0.061(6) 0.024(5)
C19 0.036(3) 0.040(4) 0.038(3) -0.014(3) -0.019(3) 0.002(3)
C20 0.080(6) 0.055(5) 0.067(6) -0.018(4) -0.041(5) -0.015(4)
C21 0.066(5) 0.056(5) 0.074(6) -0.016(4) -0.030(5) -0.022(4)
C22 0.056(4) 0.059(5) 0.041(4) -0.005(4) -0.013(4) -0.015(4)
C23 0.085(6) 0.051(5) 0.036(4) -0.004(4) -0.023(4) -0.011(4)
C24 0.084(6) 0.045(5) 0.044(4) -0.013(4) -0.016(4) -0.002(4)
C25 0.074(5) 0.049(5) 0.036(4) -0.007(4) -0.005(4) 0.003(4)
C26 0.030(3) 0.039(4) 0.033(3) -0.010(3) -0.010(3) -0.001(3)
C27 0.043(4) 0.054(5) 0.055(5) -0.013(4) 0.000(4) 0.015(3)
C28 0.049(4) 0.057(5) 0.065(6) -0.011(4) -0.014(4) 0.015(4)
C29 0.054(4) 0.053(5) 0.045(4) -0.002(4) -0.024(4) -0.005(3)

loop_
_atom_type_symbol
_atom_type_description
_atom_type_scat_dispersion_real
_atom_type_scat_dispersion_imag
_atom_type_scat_source
C C 0.0033 0.0016 'International Tables Vol C Tables 4.2.6.8 and 6.1.1.4'
H H 0.0000 0.0000 'International Tables Vol C Tables 4.2.6.8 and 6.1.1.4'
F F 0.0171 0.0103 'International Tables Vol C Tables 4.2.6.8 and 6.1.1.4'
N N 0.0061 0.0033 'International Tables Vol C Tables 4.2.6.8 and 6.1.1.4'
P P 0.1023 0.0942 'International Tables Vol C Tables 4.2.6.8 and 6.1.1.4'
Pt Pt -1.7033 8.3905 'International Tables Vol C Tables 4.2.6.8 and 6.1.1.4'
S S 0.1246 0.1234 'International Tables Vol C Tables 4.2.6.8 and 6.1.1.4'
O O 0.0106 0.0060 'International Tables Vol C Tables 4.2.6.8 and 6.1.1.4'

loop_
_geom_angle_atom_site_label_1
_geom_angle_atom_site_label_2
_geom_angle_atom_site_label_3
_geom_angle
_geom_angle_site_symmetry_1
_geom_angle_site_symmetry_3
_geom_angle_publ_flag
C1 Pt1 C6 85.3(3) . . ?
C1 Pt1 S2 176.6(2) . . ?
C6 Pt1 S2 97.96(19) . . ?
C1 Pt1 S1 98.0(2) . . ?
C6 Pt1 S1 175.12(18) . . ?
S2 Pt1 S1 78.71(5) . . ?
C1 Pt1 Pt2 129.5(2) . . ?
C6 Pt1 Pt2 131.18(19) . . ?
S2 Pt1 Pt2 48.67(4) . . ?
S1 Pt1 Pt2 48.73(4) . . ?
C1 Pt1 Pt3 128.74(19) . . ?
C6 Pt1 Pt3 126.92(18) . . ?
S2 Pt1 Pt3 48.20(4) . . ?
S1 Pt1 Pt3 48.21(4) . . ?
Pt2 Pt1 Pt3 61.87(2) . . ?
C10 Pt2 C15 86.3(2) . . ?
C10 Pt2 S2 175.13(19) . . ?
C15 Pt2 S2 97.41(17) . . ?
C10 Pt2 S1 97.38(18) . . ?
C15 Pt2 S1 175.51(18) . . ?
S2 Pt2 S1 78.81(5) . . ?
C10 Pt2 Pt1 126.44(18) . . ?
C15 Pt2 Pt1 126.75(18) . . ?
S2 Pt2 Pt1 48.71(4) . . ?
S1 Pt2 Pt1 48.84(4) . . ?
C10 Pt2 Pt3 131.91(18) . . ?
C15 Pt2 Pt3 131.56(18) . . ?
S2 Pt2 Pt3 46.96(4) . . ?
S1 Pt2 Pt3 46.98(4) . . ?
Pt1 Pt2 Pt3 59.440(13) . . ?
C26 Pt3 C19 86.0(2) . . ?
C26 Pt3 S2 96.84(18) . . ?
C19 Pt3 S2 176.98(18) . . ?
C26 Pt3 S1 175.73(18) . . ?
C19 Pt3 S1 98.16(18) . . ?
S2 Pt3 S1 78.97(5) . . ?
C26 Pt3 Pt1 128.94(19) . . ?
C19 Pt3 Pt1 130.17(18) . . ?
S2 Pt3 Pt1 48.32(4) . . ?
S1 Pt3 Pt1 48.45(4) . . ?
C26 Pt3 Pt2 129.13(17) . . ?
C19 Pt3 Pt2 130.16(18) . . ?
S2 Pt3 Pt2 47.03(4) . . ?
S1 Pt3 Pt2 47.11(4) . . ?
Pt1 Pt3 Pt2 58.689(14) . . ?
Pt3 S1 Pt2 85.91(5) . . ?
Pt3 S1 Pt1 83.33(5) . . ?
Pt2 S1 Pt1 82.43(5) . . ?
Pt3 S2 Pt2 86.01(5) . . ?
Pt3 S2 Pt1 83.48(5) . . ?
Pt2 S2 Pt1 82.63(5) . . ?
F2 P1 F3 91.1(3) . . ?
F2 P1 F6 90.5(4) . . ?
F3 P1 F6 90.2(4) . . ?
F2 P1 F5 91.0(4) . . ?
F3 P1 F5 91.4(3) . . ?
F6 P1 F5 177.9(4) . . ?
F2 P1 F4 89.9(3) . . ?
F3 P1 F4 178.9(3) . . ?
F6 P1 F4 89.4(3) . . ?
F5 P1 F4 89.0(3) . . ?
F2 P1 F1 178.8(3) . . ?
F3 P1 F1 90.0(3) . . ?
F6 P1 F1 89.1(3) . . ?
F5 P1 F1 89.4(3) . . ?
F4 P1 F1 88.9(3) . . ?
F12B P2 F11 127.8(12) . . ?
F12B P2 F10B 113.3(12) . . ?
F11 P2 F10B 114.0(11) . . ?
F12B P2 F8B 103.0(12) . . ?
F11 P2 F8B 78.8(14) . . ?
F10B P2 F8B 64.5(12) . . ?
F12B P2 F11B 155.8(13) . . ?
F11 P2 F11B 28.2(9) . . ?
F10B P2 F11B 87.4(10) . . ?
F8B P2 F11B 73.8(12) . . ?
F12B P2 F7B 82.4(13) . . ?
F11 P2 F7B 114.6(12) . . ?
F10B P2 F7B 94.3(12) . . ?
F8B P2 F7B 158.6(17) . . ?
F11B P2 F7B 109.6(13) . . ?
F12B P2 F12 54.5(9) . . ?
F11 P2 F12 167.5(11) . . ?
F10B P2 F12 59.7(9) . . ?
F8B P2 F12 88.7(13) . . ?
F11B P2 F12 147.1(10) . . ?
F7B P2 F12 77.5(10) . . ?
F12B P2 F7 94.6(13) . . ?
F11 P2 F7 82.3(11) . . ?
F10B P2 F7 117.7(14) . . ?
F8B P2 F7 159.6(14) . . ?
F11B P2 F7 86.0(11) . . ?
F7B P2 F7 33.7(11) . . ?
F12 P2 F7 110.2(10) . . ?
F12B P2 F9B 76.0(11) . . ?
F11 P2 F9B 52.3(9) . . ?
F10B P2 F9B 159.9(10) . . ?
F8B P2 F9B 96.6(12) . . ?
F11B P2 F9B 80.5(10) . . ?
F7B P2 F9B 104.8(12) . . ?
F12 P2 F9B 130.0(10) . . ?
F7 P2 F9B 77.6(12) . . ?
F12B P2 F9 24.7(10) . . ?
F11 P2 F9 104.0(10) . . ?
F10B P2 F9 137.6(11) . . ?
F8B P2 F9 107.3(11) . . ?
F11B P2 F9 132.2(10) . . ?
F7B P2 F9 86.3(13) . . ?
F12 P2 F9 79.2(9) . . ?
F7 P2 F9 84.6(12) . . ?
F9B P2 F9 51.7(8) . . ?
F12B P2 F10 150.0(11) . . ?
F11 P2 F10 80.4(10) . . ?
F10B P2 F10 50.3(9) . . ?
F8B P2 F10 91.7(9) . . ?
F11B P2 F10 53.7(9) . . ?
F7B P2 F10 75.2(12) . . ?
F12 P2 F10 100.5(9) . . ?
F7 P2 F10 77.6(12) . . ?
F9B P2 F10 128.8(10) . . ?
F9 P2 F10 160.9(10) . . ?
F12B P2 F8 79.3(11) . . ?
F11 P2 F8 83.3(13) . . ?
F10B P2 F8 85.7(12) . . ?
F8B P2 F8 26.9(8) . . ?
F11B P2 F8 90.3(12) . . ?
F7B P2 F8 160.0(13) . . ?
F12 P2 F8 85.4(12) . . ?
F7 P2 F8 156.0(16) . . ?
F9B P2 F8 78.4(11) . . ?
F9 P2 F8 80.5(10) . . ?
F10 P2 F8 118.6(8) . . ?
F7B F7 P2 71(2) . . ?
F7 F7B P2 76(2) . . ?
F8B F8 P2 59.4(17) . . ?
F8 F8B P2 94(2) . . ?
F8 F8B F10B 132(3) . . ?
P2 F8B F10B 56.5(9) . . ?
F12B F9 F9B 117(4) . . ?
F12B F9 P2 54(3) . . ?
F9B F9 P2 63.9(12) . . ?
F11 F9B F9 120.1(17) . . ?
F11 F9B P2 55.7(10) . . ?
F9 F9B P2 64.5(11) . . ?
F10B F10 F11B 94.0(18) . . ?
F10B F10 P2 55.9(11) . . ?
F11B F10 P2 57.1(11) . . ?
F10 F10B P2 73.8(12) . . ?
F10 F10B F12 121.9(16) . . ?
P2 F10B F12 63.4(9) . . ?
F10 F10B F8B 102.6(17) . . ?
P2 F10B F8B 59.0(10) . . ?
F12 F10B F8B 87.7(15) . . ?
F11B F11 F9B 157(4) . . ?
F11B F11 P2 85(3) . . ?
F9B F11 P2 72.0(14) . . ?
F11 F11B F10 131(3) . . ?
F11 F11B P2 67(3) . . ?
F10 F11B P2 69.2(12) . . ?
F12B F12 F10B 110.4(16) . . ?
F12B F12 P2 54.4(11) . . ?
F10B F12 P2 56.9(9) . . ?
F9 F12B P2 101(4) . . ?
F9 F12B F12 172(4) . . ?
P2 F12B F12 71.1(13) . . ?
C1 N1 C2 111.6(8) . . ?
C1 N1 C5 121.8(6) . . ?
C2 N1 C5 126.5(8) . . ?
C1 N2 C3 109.4(8) . . ?
C1 N2 C4 125.2(7) . . ?
C3 N2 C4 125.4(8) . . ?
C6 N3 C7 110.5(6) . . ?
C6 N3 C5 121.7(6) . . ?
C7 N3 C5 127.7(7) . . ?
C6 N4 C8 110.6(7) . . ?
C6 N4 C9 125.2(7) . . ?
C8 N4 C9 124.2(7) . . ?
C10 N5 C11 112.0(6) . . ?
C10 N5 C14 121.6(5) . . ?
C11 N5 C14 126.4(6) . . ?
C10 N6 C12 111.0(6) . . ?
C10 N6 C13 125.9(6) . . ?
C12 N6 C13 123.1(6) . . ?
C15 N7 C16 112.0(6) . . ?
C15 N7 C14 121.2(5) . . ?
C16 N7 C14 126.8(6) . . ?
C15 N8 C17 110.4(6) . . ?
C15 N8 C18 126.3(6) . . ?
C17 N8 C18 123.2(6) . . ?
C19 N9 C20 110.7(6) . . ?
C19 N9 C23 125.7(6) . . ?
C20 N9 C23 123.6(6) . . ?
C19 N10 C21 110.9(6) . . ?
C19 N10 C22 125.6(6) . . ?
C21 N10 C22 123.5(7) . . ?
C26 N11 C27 110.4(6) . . ?
C26 N11 C25 125.7(6) . . ?
C27 N11 C25 123.8(6) . . ?
C26 N12 C28 110.1(6) . . ?
C26 N12 C29 126.5(6) . . ?
C28 N12 C29 123.3(6) . . ?
N1 C1 N2 105.2(6) . . ?
N1 C1 Pt1 122.0(5) . . ?
N2 C1 Pt1 132.8(6) . . ?
C3 C2 N1 105.1(9) . . ?
C3 C2 H2 127.5 . . ?
N1 C2 H2 127.5 . . ?
C2 C3 N2 108.8(8) . . ?
C2 C3 H3 125.6 . . ?
N2 C3 H3 125.6 . . ?
N2 C4 H4A 109.5 . . ?
N2 C4 H4B 109.5 . . ?
H4A C4 H4B 109.5 . . ?
N2 C4 H4C 109.5 . . ?
H4A C4 H4C 109.5 . . ?
H4B C4 H4C 109.5 . . ?
N3 C5 N1 109.2(6) . . ?
N3 C5 H5A 109.8 . . ?
N1 C5 H5A 109.8 . . ?
N3 C5 H5B 109.8 . . ?
N1 C5 H5B 109.8 . . ?
H5A C5 H5B 108.3 . . ?
N4 C6 N3 103.8(6) . . ?
N4 C6 Pt1 134.4(6) . . ?
N3 C6 Pt1 121.7(5) . . ?
C8 C7 N3 106.7(8) . . ?
C8 C7 H7 126.6 . . ?
N3 C7 H7 126.6 . . ?
C7 C8 N4 108.3(7) . . ?
C7 C8 H8 125.9 . . ?
N4 C8 H8 125.9 . . ?
N4 C9 H9A 109.5 . . ?
N4 C9 H9B 109.5 . . ?
H9A C9 H9B 109.5 . . ?
N4 C9 H9C 109.5 . . ?
H9A C9 H9C 109.5 . . ?
H9B C9 H9C 109.5 . . ?
N6 C10 N5 103.9(5) . . ?
N6 C10 Pt2 134.0(5) . . ?
N5 C10 Pt2 121.7(4) . . ?
C12 C11 N5 105.9(6) . . ?
C12 C11 H11 127.1 . . ?
N5 C11 H11 127.1 . . ?
C11 C12 N6 107.2(6) . . ?
C11 C12 H12 126.4 . . ?
N6 C12 H12 126.4 . . ?
N6 C13 H13A 109.5 . . ?
N6 C13 H13B 109.5 . . ?
H13A C13 H13B 109.5 . . ?
N6 C13 H13C 109.5 . . ?
H13A C13 H13C 109.5 . . ?
H13B C13 H13C 109.5 . . ?
N7 C14 N5 109.4(5) . . ?
N7 C14 H14A 109.8 . . ?
N5 C14 H14A 109.8 . . ?
N7 C14 H14B 109.8 . . ?
N5 C14 H14B 109.8 . . ?
H14A C14 H14B 108.2 . . ?
N7 C15 N8 104.2(5) . . ?
N7 C15 Pt2 122.5(4) . . ?
N8 C15 Pt2 133.0(5) . . ?
C17 C16 N7 105.9(7) . . ?
C17 C16 H16 127.0 . . ?
N7 C16 H16 127.0 . . ?
C16 C17 N8 107.5(6) . . ?
C16 C17 H17 126.3 . . ?
N8 C17 H17 126.3 . . ?
N8 C18 H18A 109.5 . . ?
N8 C18 H18B 109.5 . . ?
H18A C18 H18B 109.5 . . ?
N8 C18 H18C 109.5 . . ?
H18A C18 H18C 109.5 . . ?
H18B C18 H18C 109.5 . . ?
N10 C19 N9 105.0(6) . . ?
N10 C19 Pt3 127.7(5) . . ?
N9 C19 Pt3 127.0(5) . . ?
C21 C20 N9 107.2(7) . . ?
C21 C20 H20 126.4 . . ?
N9 C20 H20 126.4 . . ?
C20 C21 N10 106.2(7) . . ?
C20 C21 H21 126.9 . . ?
N10 C21 H21 126.9 . . ?
N10 C22 H22A 109.5 . . ?
N10 C22 H22B 109.5 . . ?
H22A C22 H22B 109.5 . . ?
N10 C22 H22C 109.5 . . ?
H22A C22 H22C 109.5 . . ?
H22B C22 H22C 109.5 . . ?
N9 C23 C24 113.9(7) . . ?
N9 C23 H23A 108.8 . . ?
C24 C23 H23A 108.8 . . ?
N9 C23 H23B 108.8 . . ?
C24 C23 H23B 108.8 . . ?
H23A C23 H23B 107.7 . . ?
C23 C24 C25 116.7(7) . . ?
C23 C24 H24A 108.1 . . ?
C25 C24 H24A 108.1 . . ?
C23 C24 H24B 108.1 . . ?
C25 C24 H24B 108.1 . . ?
H24A C24 H24B 107.3 . . ?
N11 C25 C24 114.0(7) . . ?
N11 C25 H25A 108.8 . . ?
C24 C25 H25A 108.8 . . ?
N11 C25 H25B 108.8 . . ?
C24 C25 H25B 108.8 . . ?
H25A C25 H25B 107.6 . . ?
N12 C26 N11 105.4(5) . . ?
N12 C26 Pt3 127.3(5) . . ?
N11 C26 Pt3 127.0(5) . . ?
C28 C27 N11 107.3(6) . . ?
C28 C27 H27 126.4 . . ?
N11 C27 H27 126.4 . . ?
C27 C28 N12 106.7(7) . . ?
C27 C28 H28 126.6 . . ?
N12 C28 H28 126.6 . . ?
N12 C29 H29A 109.5 . . ?
N12 C29 H29B 109.5 . . ?
H29A C29 H29B 109.5 . . ?
N12 C29 H29C 109.5 . . ?
H29A C29 H29C 109.5 . . ?
H29B C29 H29C 109.5 . . ?

loop_
_geom_bond_atom_site_label_1
_geom_bond_atom_site_label_2
_geom_bond_distance
_geom_bond_site_symmetry_2
_geom_bond_publ_flag
Pt1 C1 1.994(7) . ?
Pt1 C6 1.995(7) . ?
Pt1 S2 2.3724(17) . ?
Pt1 S1 2.3781(17) . ?
Pt1 Pt2 3.1314(6) . ?
Pt1 Pt3 3.1561(5) . ?
Pt2 C10 2.006(6) . ?
Pt2 C15 2.010(6) . ?
Pt2 S2 2.3710(15) . ?
Pt2 S1 2.3744(15) . ?
Pt2 Pt3 3.2324(7) . ?
Pt3 C26 2.001(6) . ?
Pt3 C19 2.016(6) . ?
Pt3 S2 2.3683(16) . ?
Pt3 S1 2.3693(16) . ?
P1 F2 1.571(5) . ?
P1 F3 1.581(5) . ?
P1 F6 1.584(6) . ?
P1 F5 1.592(5) . ?
P1 F4 1.603(5) . ?
P1 F1 1.605(5) . ?
P2 F12B 1.39(2) . ?
P2 F11 1.45(2) . ?
P2 F10B 1.513(17) . ?
P2 F8B 1.555(16) . ?
P2 F11B 1.58(2) . ?
P2 F7B 1.58(2) . ?
P2 F12 1.614(17) . ?
P2 F7 1.628(19) . ?
P2 F9B 1.672(19) . ?
P2 F9 1.68(2) . ?
P2 F10 1.75(2) . ?
P2 F8 1.802(16) . ?
F7 F7B 0.93(3) . ?
F8 F8B 0.82(2) . ?
F8B F10B 1.64(3) . ?
F9 F12B 0.72(2) . ?
F9 F9B 1.46(3) . ?
F9B F11 1.39(2) . ?
F10 F10B 1.41(3) . ?
F10 F11B 1.51(3) . ?
F10B F12 1.56(2) . ?
F11 F11B 0.75(2) . ?
F12 F12B 1.39(2) . ?
N1 C1 1.356(10) . ?
N1 C2 1.399(9) . ?
N1 C5 1.459(10) . ?
N2 C1 1.364(9) . ?
N2 C3 1.393(12) . ?
N2 C4 1.462(11) . ?
N3 C6 1.372(9) . ?
N3 C7 1.391(9) . ?
N3 C5 1.449(9) . ?
N4 C6 1.355(8) . ?
N4 C8 1.383(11) . ?
N4 C9 1.445(11) . ?
N5 C10 1.362(8) . ?
N5 C11 1.384(8) . ?
N5 C14 1.458(8) . ?
N6 C10 1.356(8) . ?
N6 C12 1.391(9) . ?
N6 C13 1.466(9) . ?
N7 C15 1.351(8) . ?
N7 C16 1.386(9) . ?
N7 C14 1.448(8) . ?
N8 C15 1.361(8) . ?
N8 C17 1.393(9) . ?
N8 C18 1.456(10) . ?
N9 C19 1.354(8) . ?
N9 C20 1.362(10) . ?
N9 C23 1.485(10) . ?
N10 C19 1.345(9) . ?
N10 C21 1.376(9) . ?
N10 C22 1.465(9) . ?
N11 C26 1.357(8) . ?
N11 C27 1.383(9) . ?
N11 C25 1.481(9) . ?
N12 C26 1.351(8) . ?
N12 C28 1.398(9) . ?
N12 C29 1.440(9) . ?
C2 C3 1.349(15) . ?
C2 H2 0.9500 . ?
C3 H3 0.9500 . ?
C4 H4A 0.9800 . ?
C4 H4B 0.9800 . ?
C4 H4C 0.9800 . ?
C5 H5A 0.9900 . ?
C5 H5B 0.9900 . ?
C7 C8 1.312(12) . ?
C7 H7 0.9500 . ?
C8 H8 0.9500 . ?
C9 H9A 0.9800 . ?
C9 H9B 0.9800 . ?
C9 H9C 0.9800 . ?
C11 C12 1.350(11) . ?
C11 H11 0.9500 . ?
C12 H12 0.9500 . ?
C13 H13A 0.9800 . ?
C13 H13B 0.9800 . ?
C13 H13C 0.9800 . ?
C14 H14A 0.9900 . ?
C14 H14B 0.9900 . ?
C16 C17 1.342(11) . ?
C16 H16 0.9500 . ?
C17 H17 0.9500 . ?
C18 H18A 0.9800 . ?
C18 H18B 0.9800 . ?
C18 H18C 0.9800 . ?
C20 C21 1.355(12) . ?
C20 H20 0.9500 . ?
C21 H21 0.9500 . ?
C22 H22A 0.9800 . ?
C22 H22B 0.9800 . ?
C22 H22C 0.9800 . ?
C23 C24 1.553(12) . ?
C23 H23A 0.9900 . ?
C23 H23B 0.9900 . ?
C24 C25 1.563(12) . ?
C24 H24A 0.9900 . ?
C24 H24B 0.9900 . ?
C25 H25A 0.9900 . ?
C25 H25B 0.9900 . ?
C27 C28 1.341(11) . ?
C27 H27 0.9500 . ?
C28 H28 0.9500 . ?
C29 H29A 0.9800 . ?
C29 H29B 0.9800 . ?
C29 H29C 0.9800 . ?

loop_
_geom_torsion_atom_site_label_1
_geom_torsion_atom_site_label_2
_geom_torsion_atom_site_label_3
_geom_torsion_atom_site_label_4
_geom_torsion
_geom_torsion_site_symmetry_1
_geom_torsion_site_symmetry_2
_geom_torsion_site_symmetry_3
_geom_torsion_site_symmetry_4
_geom_torsion_publ_flag
F12B P2 F7 F7B 69(3) . . . . ?
F11 P2 F7 F7B -164(3) . . . . ?
F10B P2 F7 F7B -51(3) . . . . ?
F8B P2 F7 F7B -141(4) . . . . ?
F11B P2 F7 F7B -135(3) . . . . ?
F12 P2 F7 F7B 15(3) . . . . ?
F9B P2 F7 F7B 143(3) . . . . ?
F9 P2 F7 F7B 91(3) . . . . ?
F10 P2 F7 F7B -82(3) . . . . ?
F8 P2 F7 F7B 143(3) . . . . ?
F12B P2 F7B F7 -110(3) . . . . ?
F11 P2 F7B F7 18(3) . . . . ?
F10B P2 F7B F7 137(3) . . . . ?
F8B P2 F7B F7 144(3) . . . . ?
F11B P2 F7B F7 48(3) . . . . ?
F12 P2 F7B F7 -166(3) . . . . ?
F9B P2 F7B F7 -37(3) . . . . ?
F9 P2 F7B F7 -86(3) . . . . ?
F10 P2 F7B F7 90(3) . . . . ?
F8 P2 F7B F7 -134(4) . . . . ?
F12B P2 F8 F8B -151(4) . . . . ?
F11 P2 F8 F8B 79(4) . . . . ?
F10B P2 F8 F8B -36(4) . . . . ?
F11B P2 F8 F8B 51(4) . . . . ?
F7B P2 F8 F8B -127(5) . . . . ?
F12 P2 F8 F8B -96(4) . . . . ?
F7 P2 F8 F8B 132(4) . . . . ?
F9B P2 F8 F8B 131(4) . . . . ?
F9 P2 F8 F8B -176(4) . . . . ?
F10 P2 F8 F8B 3(4) . . . . ?
P2 F8 F8B F10B 47(3) . . . . ?
F12B P2 F8B F8 29(4) . . . . ?
F11 P2 F8B F8 -97(4) . . . . ?
F10B P2 F8B F8 139(4) . . . . ?
F11B P2 F8B F8 -126(4) . . . . ?
F7B P2 F8B F8 132(4) . . . . ?
F12 P2 F8B F8 82(4) . . . . ?
F7 P2 F8B F8 -120(5) . . . . ?
F9B P2 F8B F8 -48(4) . . . . ?
F9 P2 F8B F8 4(4) . . . . ?
F10 P2 F8B F8 -177(4) . . . . ?
F12B P2 F8B F10B -109.8(13) . . . . ?
F11 P2 F8B F10B 123.6(14) . . . . ?
F11B P2 F8B F10B 95.0(13) . . . . ?
F7B P2 F8B F10B -7(3) . . . . ?
F12 P2 F8B F10B -56.8(12) . . . . ?
F7 P2 F8B F10B 101(3) . . . . ?
F9B P2 F8B F10B 173.1(13) . . . . ?
F9 P2 F8B F10B -135.1(12) . . . . ?
F10 P2 F8B F10B 43.7(11) . . . . ?
F8 P2 F8B F10B -139(4) . . . . ?
F11 P2 F9 F12B 166(3) . . . . ?
F10B P2 F9 F12B 12(4) . . . . ?
F8B P2 F9 F12B 83(4) . . . . ?
F11B P2 F9 F12B 167(3) . . . . ?
F7B P2 F9 F12B -80(4) . . . . ?
F12 P2 F9 F12B -2(3) . . . . ?
F7 P2 F9 F12B -114(4) . . . . ?
F9B P2 F9 F12B 168(4) . . . . ?
F10 P2 F9 F12B -93(4) . . . . ?
F8 P2 F9 F12B 85(4) . . . . ?
F12B P2 F9 F9B -168(4) . . . . ?
F11 P2 F9 F9B -2.2(16) . . . . ?
F10B P2 F9 F9B -155.5(16) . . . . ?
F8B P2 F9 F9B -84.6(16) . . . . ?
F11B P2 F9 F9B -1.1(19) . . . . ?
F7B P2 F9 F9B 112.2(14) . . . . ?
F12 P2 F9 F9B -169.8(14) . . . . ?
F7 P2 F9 F9B 78.4(14) . . . . ?
F10 P2 F9 F9B 99(3) . . . . ?
F8 P2 F9 F9B -82.7(15) . . . . ?
F12B F9 F9B F11 -8(5) . . . . ?
P2 F9 F9B F11 2.6(19) . . . . ?
F12B F9 F9B P2 -11(4) . . . . ?
F12B P2 F9B F11 -172.1(16) . . . . ?
F10B P2 F9B F11 -52(4) . . . . ?
F8B P2 F9B F11 -70.4(15) . . . . ?
F11B P2 F9B F11 1.9(18) . . . . ?
F7B P2 F9B F11 109.9(15) . . . . ?
F12 P2 F9B F11 -164.2(15) . . . . ?
F7 P2 F9B F11 89.8(15) . . . . ?
F9 P2 F9B F11 -177(2) . . . . ?
F10 P2 F9B F11 27.1(18) . . . . ?
F8 P2 F9B F11 -90.4(14) . . . . ?
F12B P2 F9B F9 5.2(18) . . . . ?
F11 P2 F9B F9 177(2) . . . . ?
F10B P2 F9B F9 125(3) . . . . ?
F8B P2 F9B F9 106.9(14) . . . . ?
F11B P2 F9B F9 179.2(15) . . . . ?
F7B P2 F9B F9 -72.9(15) . . . . ?
F12 P2 F9B F9 13.1(18) . . . . ?
F7 P2 F9B F9 -92.9(14) . . . . ?
F10 P2 F9B F9 -155.6(14) . . . . ?
F8 P2 F9B F9 86.9(14) . . . . ?
F12B P2 F10 F10B 66(2) . . . . ?
F11 P2 F10 F10B -132.5(15) . . . . ?
F8B P2 F10 F10B -54.2(15) . . . . ?
F11B P2 F10 F10B -122.6(17) . . . . ?
F7B P2 F10 F10B 108.7(14) . . . . ?
F12 P2 F10 F10B 34.8(13) . . . . ?
F7 P2 F10 F10B 143.3(14) . . . . ?
F9B P2 F10 F10B -154.0(13) . . . . ?
F9 P2 F10 F10B 122(3) . . . . ?
F8 P2 F10 F10B -55.7(16) . . . . ?
F12B P2 F10 F11B -172(2) . . . . ?
F11 P2 F10 F11B -10.0(16) . . . . ?
F10B P2 F10 F11B 122.6(17) . . . . ?
F8B P2 F10 F11B 68.4(16) . . . . ?
F7B P2 F10 F11B -128.8(14) . . . . ?
F12 P2 F10 F11B 157.3(13) . . . . ?
F7 P2 F10 F11B -94.1(14) . . . . ?
F9B P2 F10 F11B -31.5(16) . . . . ?
F9 P2 F10 F11B -115(3) . . . . ?
F8 P2 F10 F11B 66.9(16) . . . . ?
F11B F10 F10B P2 -45.2(11) . . . . ?
F11B F10 F10B F12 -88(2) . . . . ?
P2 F10 F10B F12 -43.1(15) . . . . ?
F11B F10 F10B F8B 6.9(16) . . . . ?
P2 F10 F10B F8B 52.1(10) . . . . ?
F12B P2 F10B F10 -150.2(14) . . . . ?
F11 P2 F10B F10 52.7(16) . . . . ?
F8B P2 F10B F10 116.1(15) . . . . ?
F11B P2 F10B F10 42.8(13) . . . . ?
F7B P2 F10B F10 -66.7(14) . . . . ?
F12 P2 F10B F10 -139.5(16) . . . . ?
F7 P2 F10B F10 -41.2(15) . . . . ?
F9B P2 F10B F10 96(4) . . . . ?
F9 P2 F10B F10 -155.8(15) . . . . ?
F8 P2 F10B F10 133.4(13) . . . . ?
F12B P2 F10B F12 -10.7(16) . . . . ?
F11 P2 F10B F12 -167.8(13) . . . . ?
F8B P2 F10B F12 -104.4(15) . . . . ?
F11B P2 F10B F12 -177.7(14) . . . . ?
F7B P2 F10B F12 72.8(12) . . . . ?
F7 P2 F10B F12 98.3(14) . . . . ?
F9B P2 F10B F12 -125(3) . . . . ?
F9 P2 F10B F12 -16(2) . . . . ?
F10 P2 F10B F12 139.5(16) . . . . ?
F8 P2 F10B F12 -87.1(12) . . . . ?
F12B P2 F10B F8B 93.7(15) . . . . ?
F11 P2 F10B F8B -63.4(16) . . . . ?
F11B P2 F10B F8B -73.2(13) . . . . ?
F7B P2 F10B F8B 177.3(11) . . . . ?
F12 P2 F10B F8B 104.4(15) . . . . ?
F7 P2 F10B F8B -157.3(14) . . . . ?
F9B P2 F10B F8B -20(4) . . . . ?
F9 P2 F10B F8B 88.1(18) . . . . ?
F10 P2 F10B F8B -116.1(15) . . . . ?
F8 P2 F10B F8B 17.3(15) . . . . ?
F8 F8B F10B F10 -123(5) . . . . ?
P2 F8B F10B F10 -62.1(12) . . . . ?
F8 F8B F10B P2 -61(5) . . . . ?
F8 F8B F10B F12 -1(5) . . . . ?
P2 F8B F10B F12 60.0(10) . . . . ?
F9 F9B F11 F11B -13(11) . . . . ?
P2 F9B F11 F11B -10(10) . . . . ?
F9 F9B F11 P2 -3(2) . . . . ?
F12B P2 F11 F11B -174(3) . . . . ?
F10B P2 F11 F11B -21(4) . . . . ?
F8B P2 F11 F11B -76(3) . . . . ?
F7B P2 F11 F11B 86(3) . . . . ?
F12 P2 F11 F11B -78(6) . . . . ?
F7 P2 F11 F11B 96(3) . . . . ?
F9B P2 F11 F11B 176(4) . . . . ?
F9 P2 F11 F11B 178(3) . . . . ?
F10 P2 F11 F11B 17(3) . . . . ?
F8 P2 F11 F11B -103(3) . . . . ?
F12B P2 F11 F9B 10(2) . . . . ?
F10B P2 F11 F9B 162.8(14) . . . . ?
F8B P2 F11 F9B 107.5(14) . . . . ?
F11B P2 F11 F9B -176(4) . . . . ?
F7B P2 F11 F9B -90.1(16) . . . . ?
F12 P2 F11 F9B 106(5) . . . . ?
F7 P2 F11 F9B -80.2(15) . . . . ?
F9 P2 F11 F9B 2.2(16) . . . . ?
F10 P2 F11 F9B -158.9(14) . . . . ?
F8 P2 F11 F9B 80.6(13) . . . . ?
F9B F11 F11B F10 -17(13) . . . . ?
P2 F11 F11B F10 -27(4) . . . . ?
F9B F11 F11B P2 10(9) . . . . ?
F10B F10 F11B F11 71(5) . . . . ?
P2 F10 F11B F11 26(5) . . . . ?
F10B F10 F11B P2 44.4(12) . . . . ?
F12B P2 F11B F11 11(5) . . . . ?
F10B P2 F11B F11 161(3) . . . . ?
F8B P2 F11B F11 97(3) . . . . ?
F7B P2 F11B F11 -106(3) . . . . ?
F12 P2 F11B F11 157(2) . . . . ?
F7 P2 F11B F11 -81(3) . . . . ?
F9B P2 F11B F11 -3(3) . . . . ?
F9 P2 F11B F11 -2(4) . . . . ?
F10 P2 F11B F11 -159(4) . . . . ?
F8 P2 F11B F11 75(3) . . . . ?
F12B P2 F11B F10 170(3) . . . . ?
F11 P2 F11B F10 159(4) . . . . ?
F10B P2 F11B F10 -40.5(12) . . . . ?
F8B P2 F11B F10 -104.6(14) . . . . ?
F7B P2 F11B F10 53.2(15) . . . . ?
F12 P2 F11B F10 -44(3) . . . . ?
F7 P2 F11B F10 77.6(14) . . . . ?
F9B P2 F11B F10 155.6(13) . . . . ?
F9 P2 F11B F10 156.5(14) . . . . ?
F8 P2 F11B F10 -126.1(13) . . . . ?
F10 F10B F12 F12B 58(3) . . . . ?
P2 F10B F12 F12B 10.5(16) . . . . ?
F8B F10B F12 F12B -46(2) . . . . ?
F10 F10B F12 P2 47.3(16) . . . . ?
F8B F10B F12 P2 -56.2(11) . . . . ?
F11 P2 F12 F12B -105(5) . . . . ?
F10B P2 F12 F12B -167.9(18) . . . . ?
F8B P2 F12 F12B -107.0(15) . . . . ?
F11B P2 F12 F12B -164(2) . . . . ?
F7B P2 F12 F12B 89.5(16) . . . . ?
F7 P2 F12 F12B 81.0(17) . . . . ?
F9B P2 F12 F12B -9.5(18) . . . . ?
F9 P2 F12 F12B 1.0(18) . . . . ?
F10 P2 F12 F12B 161.6(14) . . . . ?
F8 P2 F12 F12B -80.2(14) . . . . ?
F12B P2 F12 F10B 167.9(18) . . . . ?
F11 P2 F12 F10B 63(5) . . . . ?
F8B P2 F12 F10B 60.9(12) . . . . ?
F11B P2 F12 F10B 4(3) . . . . ?
F7B P2 F12 F10B -102.6(15) . . . . ?
F7 P2 F12 F10B -111.1(16) . . . . ?
F9B P2 F12 F10B 158.4(14) . . . . ?
F9 P2 F12 F10B 168.9(14) . . . . ?
F10 P2 F12 F10B -30.5(13) . . . . ?
F8 P2 F12 F10B 87.7(12) . . . . ?
F9B F9 F12B P2 12(4) . . . . ?
F11 P2 F12B F9 -18(4) . . . . ?
F10B P2 F12B F9 -171(3) . . . . ?
F8B P2 F12B F9 -103(4) . . . . ?
F11B P2 F12B F9 -24(6) . . . . ?
F7B P2 F12B F9 98(4) . . . . ?
F12 P2 F12B F9 178(4) . . . . ?
F7 P2 F12B F9 66(4) . . . . ?
F9B P2 F12B F9 -10(3) . . . . ?
F10 P2 F12B F9 139(3) . . . . ?
F8 P2 F12B F9 -90(4) . . . . ?
F11 P2 F12B F12 164.6(15) . . . . ?
F10B P2 F12B F12 11.3(17) . . . . ?
F8B P2 F12B F12 78.9(16) . . . . ?
F11B P2 F12B F12 158(3) . . . . ?
F7B P2 F12B F12 -80.0(14) . . . . ?
F7 P2 F12B F12 -111.5(15) . . . . ?
F9B P2 F12B F12 172.5(14) . . . . ?
F9 P2 F12B F12 -178(4) . . . . ?
F10 P2 F12B F12 -38(3) . . . . ?
F8 P2 F12B F12 91.9(15) . . . . ?
F10B F12 F12B P2 -10.8(17) . . . . ?
C2 N1 C1 N2 -0.1(8) . . . . ?
C5 N1 C1 N2 -176.9(6) . . . . ?
C2 N1 C1 Pt1 177.7(5) . . . . ?
C5 N1 C1 Pt1 0.8(9) . . . . ?
C3 N2 C1 N1 -0.1(8) . . . . ?
C4 N2 C1 N1 179.5(7) . . . . ?
C3 N2 C1 Pt1 -177.4(6) . . . . ?
C4 N2 C1 Pt1 2.2(11) . . . . ?
C1 N1 C2 C3 0.2(9) . . . . ?
C5 N1 C2 C3 176.9(7) . . . . ?
N1 C2 C3 N2 -0.2(10) . . . . ?
C1 N2 C3 C2 0.2(10) . . . . ?
C4 N2 C3 C2 -179.4(8) . . . . ?
C6 N3 C5 N1 -51.0(8) . . . . ?
C7 N3 C5 N1 126.1(7) . . . . ?
C1 N1 C5 N3 51.8(8) . . . . ?
C2 N1 C5 N3 -124.6(8) . . . . ?
C8 N4 C6 N3 1.5(7) . . . . ?
C9 N4 C6 N3 -176.4(7) . . . . ?
C8 N4 C6 Pt1 179.2(5) . . . . ?
C9 N4 C6 Pt1 1.4(11) . . . . ?
C7 N3 C6 N4 -1.1(7) . . . . ?
C5 N3 C6 N4 176.4(6) . . . . ?
C7 N3 C6 Pt1 -179.3(5) . . . . ?
C5 N3 C6 Pt1 -1.7(8) . . . . ?
C6 N3 C7 C8 0.4(8) . . . . ?
C5 N3 C7 C8 -177.0(7) . . . . ?
N3 C7 C8 N4 0.5(9) . . . . ?
C6 N4 C8 C7 -1.3(9) . . . . ?
C9 N4 C8 C7 176.6(7) . . . . ?
C12 N6 C10 N5 -0.4(8) . . . . ?
C13 N6 C10 N5 178.3(6) . . . . ?
C12 N6 C10 Pt2 -174.1(6) . . . . ?
C13 N6 C10 Pt2 4.5(11) . . . . ?
C11 N5 C10 N6 -0.3(8) . . . . ?
C14 N5 C10 N6 -177.7(6) . . . . ?
C11 N5 C10 Pt2 174.4(5) . . . . ?
C14 N5 C10 Pt2 -3.0(8) . . . . ?
C10 N5 C11 C12 0.9(9) . . . . ?
C14 N5 C11 C12 178.1(7) . . . . ?
N5 C11 C12 N6 -1.0(9) . . . . ?
C10 N6 C12 C11 0.9(9) . . . . ?
C13 N6 C12 C11 -177.8(7) . . . . ?
C15 N7 C14 N5 -54.2(8) . . . . ?
C16 N7 C14 N5 123.9(7) . . . . ?
C10 N5 C14 N7 54.6(8) . . . . ?
C11 N5 C14 N7 -122.4(7) . . . . ?
C16 N7 C15 N8 -0.8(8) . . . . ?
C14 N7 C15 N8 177.6(6) . . . . ?
C16 N7 C15 Pt2 -175.8(5) . . . . ?
C14 N7 C15 Pt2 2.6(9) . . . . ?
C17 N8 C15 N7 0.3(8) . . . . ?
C18 N8 C15 N7 -176.8(8) . . . . ?
C17 N8 C15 Pt2 174.5(6) . . . . ?
C18 N8 C15 Pt2 -2.6(12) . . . . ?
C15 N7 C16 C17 1.1(9) . . . . ?
C14 N7 C16 C17 -177.2(7) . . . . ?
N7 C16 C17 N8 -0.9(9) . . . . ?
C15 N8 C17 C16 0.4(10) . . . . ?
C18 N8 C17 C16 177.6(8) . . . . ?
C21 N10 C19 N9 0.8(8) . . . . ?
C22 N10 C19 N9 -178.7(7) . . . . ?
C21 N10 C19 Pt3 173.8(5) . . . . ?
C22 N10 C19 Pt3 -5.7(10) . . . . ?
C20 N9 C19 N10 0.4(8) . . . . ?
C23 N9 C19 N10 179.3(7) . . . . ?
C20 N9 C19 Pt3 -172.8(5) . . . . ?
C23 N9 C19 Pt3 6.1(10) . . . . ?
C19 N9 C20 C21 -1.4(10) . . . . ?
C23 N9 C20 C21 179.7(7) . . . . ?
N9 C20 C21 N10 1.8(10) . . . . ?
C19 N10 C21 C20 -1.6(9) . . . . ?
C22 N10 C21 C20 177.9(7) . . . . ?
C19 N9 C23 C24 -86.9(9) . . . . ?
C20 N9 C23 C24 91.9(9) . . . . ?
N9 C23 C24 C25 84.5(9) . . . . ?
C26 N11 C25 C24 84.6(9) . . . . ?
C27 N11 C25 C24 -92.1(9) . . . . ?
C23 C24 C25 N11 -84.6(9) . . . . ?
C28 N12 C26 N11 0.1(8) . . . . ?
C29 N12 C26 N11 178.2(7) . . . . ?
C28 N12 C26 Pt3 -175.5(6) . . . . ?
C29 N12 C26 Pt3 2.7(10) . . . . ?
C27 N11 C26 N12 0.1(8) . . . . ?
C25 N11 C26 N12 -177.0(7) . . . . ?
C27 N11 C26 Pt3 175.6(6) . . . . ?
C25 N11 C26 Pt3 -1.5(11) . . . . ?
C26 N11 C27 C28 -0.2(10) . . . . ?
C25 N11 C27 C28 177.0(8) . . . . ?
N11 C27 C28 N12 0.2(10) . . . . ?
C26 N12 C28 C27 -0.2(10) . . . . ?
C29 N12 C28 C27 -178.4(7) . . . . ?
